data_9015087
loop_
_publ_author_name
'Dera, P.'
'Lazarz, J. D.'
'Prakapenka, V. B.'
'Barkley, M.'
'Downs, R. T.'

_publ_section_title
;
 New insights into the high-pressure polymorphism of SiO2 cristobalite
 Note: P = 0.2 GPa
;
_journal_name_full 'Physics and Chemistry of Minerals'
_journal_page_first Online
_journal_page_last first
_journal_volume 38
_journal_year 2011
_chemical_compound_source 'Ellora Caves, India'
_chemical_formula_sum 'O2 Si'
_chemical_name_mineral Cristobalite
_space_group_IT_number 92
_symmetry_space_group_name_Hall 'P 4abw 2nw'
_symmetry_space_group_name_H-M 'P 41 21 2'
_cell_angle_alpha 90
_cell_angle_beta 90
_cell_angle_gamma 90
_cell_length_a 4.9501
_cell_length_b 4.9501
_cell_length_c 6.9259
_cell_formula_units_Z 4
_cell_volume 169.709
_database_code_amcsd 0018342
_exptl_crystal_density_diffrn 2.352
_cod_original_formula_sum 'Si O2'
_cod_database_code 9015087

loop_
_space_group_symop_operation_xyz
x,y,z
y,x,-z
1/2-y,1/2+x,1/4+z
1/2-x,1/2+y,1/4-z
-x,-y,1/2+z
-y,-x,1/2-z
1/2+y,1/2-x,3/4+z
1/2+x,1/2-y,3/4-z

loop_
_atom_site_label
_atom_site_fract_x
_atom_site_fract_y
_atom_site_fract_z
_atom_site_U_iso_or_equiv
Si 0.30270 0.30270 0.00000 0.01010
O 0.23880 0.10860 0.18170 0.01500

loop_
_cod_related_entry_id
_cod_related_entry_database
_cod_related_entry_code
1 AMCSD 0018342
